data_2202170
loop_
_publ_author_name
'Li, Xingshu'
'Jia, Xian'
'Zhou, Zhongyuan'

_publ_section_title
(1<i>R</i>,2<i>S</i>)-1-(6-Methoxy-2-naphthyl)-3-methyl-2-(<i>p</i>-methylphenylsulfonylamino)-butan-1-ol
_journal_issue 5
_journal_name_full 'Acta Crystallographica Section E'
_journal_page_first o706
_journal_page_last o707
_journal_paper_doi 10.1107/S1600536803008092
_journal_volume 59
_journal_year 2003
_chemical_formula_iupac 'C23 H27 N O4 S'
_chemical_formula_moiety 'C23 H27 N O4 S'
_chemical_formula_sum 'C23 H27 N O4 S'
_chemical_formula_weight 413.52
_chemical_name_systematic
;
(1R,2S)-1-(6-Methoxy-2-naphthyl)-3-methyl-2-(p-methylphenylsulfonylamino)-
1-(6-methoxy-2-naphthyl)butan-1-ol
;
_space_group_IT_number 19
_symmetry_cell_setting orthorhombic
_symmetry_space_group_name_Hall 'P 2ac 2ab'
_symmetry_space_group_name_H-M 'P 21 21 21'
_atom_sites_solution_hydrogens geom
_atom_sites_solution_primary direct
_atom_sites_solution_secondary difmap
_cell_angle_alpha 90.00
_cell_angle_beta 90.00
_cell_angle_gamma 90.00
_cell_formula_units_Z 4
_cell_length_a 7.3107(13)
_cell_length_b 11.5702(19)
_cell_length_c 25.117(4)
_cell_measurement_reflns_used 3575
_cell_measurement_temperature 294(2)
_cell_measurement_theta_max 27.5
_cell_measurement_theta_min 1
_cell_volume 2124.6(6)
_computing_cell_refinement SMART
_computing_data_collection 'SMART (Siemens, 1995)'
_computing_data_reduction 'SHELXTL-NT (Siemens, 1995)'
_computing_molecular_graphics SHELXTL-NT
_computing_publication_material SHELXTL-NT
_computing_structure_refinement 'SHELXL97 (Sheldrick, 1997)'
_computing_structure_solution 'SHELXS97 (Sheldrick, 1990)'
_diffrn_ambient_temperature 294(2)
_diffrn_measured_fraction_theta_full 0.994
_diffrn_measured_fraction_theta_max 0.994
_diffrn_measurement_device_type 'Bruker CCD area-detector'
_diffrn_measurement_method '\f and \w'
_diffrn_radiation_monochromator graphite
_diffrn_radiation_source 'fine-focus sealed tube'
_diffrn_radiation_type MoK\a
_diffrn_radiation_wavelength 0.71073
_diffrn_reflns_av_R_equivalents 0.0721
_diffrn_reflns_av_sigmaI/netI 0.1338
_diffrn_reflns_limit_h_max 9
_diffrn_reflns_limit_h_min -9
_diffrn_reflns_limit_k_max 13
_diffrn_reflns_limit_k_min -14
_diffrn_reflns_limit_l_max 32
_diffrn_reflns_limit_l_min -23
_diffrn_reflns_number 14469
_diffrn_reflns_theta_full 27.53
_diffrn_reflns_theta_max 27.53
_diffrn_reflns_theta_min 3.24
_diffrn_standards_decay_% 0
_diffrn_standards_interval_time 0
_diffrn_standards_number 0
_exptl_absorpt_coefficient_mu 0.181
_exptl_absorpt_correction_T_max 0.9578
_exptl_absorpt_correction_T_min 0.9443
_exptl_absorpt_correction_type multi-scan
_exptl_absorpt_process_details '(SADABS; Sheldrick 1996)'
_exptl_crystal_colour colourless
_exptl_crystal_density_diffrn 1.293
_exptl_crystal_density_method 'not measured'
_exptl_crystal_description prism
_exptl_crystal_F_000 880
_exptl_crystal_size_max 0.32
_exptl_crystal_size_mid 0.28
_exptl_crystal_size_min 0.24
_refine_diff_density_max 0.249
_refine_diff_density_min -0.196
_refine_ls_abs_structure_details 'Flack (1983)'
_refine_ls_abs_structure_Flack '0.03(9), 0000 Friedel pairs'
_refine_ls_extinction_method none
_refine_ls_goodness_of_fit_ref 0.799
_refine_ls_hydrogen_treatment constr
_refine_ls_matrix_type full
_refine_ls_number_parameters 266
_refine_ls_number_reflns 4879
_refine_ls_number_restraints 3
_refine_ls_restrained_S_all 0.802
_refine_ls_R_factor_all 0.1306
_refine_ls_R_factor_gt 0.0449
_refine_ls_shift/su_max 0.001
_refine_ls_shift/su_mean <0.001
_refine_ls_structure_factor_coef Fsqd
_refine_ls_weighting_details 'calc w = 1/[\s^2^(Fo^2^)+(0.03P)^2^] where P = (Fo^2^+2Fc^2^)/3'
_refine_ls_weighting_scheme calc
_refine_ls_wR_factor_gt 0.0770
_refine_ls_wR_factor_ref 0.0907
_reflns_number_gt 2113
_reflns_number_total 4879
_reflns_threshold_expression I>2\s(I)
_cod_data_source_file su6018.cif
_cod_data_source_block I
_cod_database_code 2202170
_cod_database_fobs_code 2202170

loop_
_symmetry_equiv_pos_as_xyz
'x, y, z'
'-x+1/2, -y, z+1/2'
'-x, y+1/2, -z+1/2'
'x+1/2, -y+1/2, -z'

loop_
_atom_site_label
_atom_site_fract_x
_atom_site_fract_y
_atom_site_fract_z
_atom_site_U_iso_or_equiv
_atom_site_adp_type
_atom_site_calc_flag
_atom_site_refinement_flags
_atom_site_occupancy
_atom_site_disorder_assembly
_atom_site_disorder_group
_atom_site_type_symbol
S1 0.89213(11) 0.55394(7) 0.78967(3) 0.0473(2) Uani d D 1 . . S
O1 0.3267(3) 0.78719(18) 0.76802(7) 0.0675(7) Uani d D 1 . . O
H1A 0.2157 0.7811 0.7718 0.101 Uiso calc R 1 . . H
O2 0.4350(4) 0.5250(2) 1.08884(9) 0.0861(8) Uani d . 1 . . O
O3 0.9870(3) 0.46719(19) 0.75994(7) 0.0632(6) Uani d D 1 . . O
O4 0.9685(3) 0.66785(16) 0.79438(8) 0.0566(6) Uani d D 1 . . O
N1 0.6906(3) 0.5672(2) 0.76437(9) 0.0479(7) Uani d . 1 . . N
H1B 0.6325 0.5047 0.7567 0.057 Uiso calc R 1 . . H
C1 0.5976(4) 0.6775(2) 0.75330(10) 0.0445(8) Uani d . 1 . . C
H1C 0.6732 0.7397 0.7681 0.053 Uiso calc R 1 . . H
C2 0.4131(4) 0.6802(2) 0.78197(10) 0.0460(8) Uani d D 1 . . C
H2A 0.3377 0.6160 0.7690 0.055 Uiso calc R 1 . . H
C3 0.4319(4) 0.6707(3) 0.84175(12) 0.0472(8) Uani d D 1 . . C
C4 0.3694(4) 0.5770(3) 0.86830(13) 0.0583(9) Uani d . 1 . . C
H4B 0.3144 0.5174 0.8494 0.070 Uiso calc R 1 . . H
C5 0.3861(5) 0.5677(3) 0.92531(13) 0.0513(8) Uani d . 1 . . C
C6 0.3222(5) 0.4720(3) 0.95269(16) 0.0779(11) Uani d . 1 . . C
H6A 0.2658 0.4123 0.9341 0.094 Uiso calc R 1 . . H
C7 0.3411(5) 0.4646(4) 1.00643(15) 0.0813(12) Uani d . 1 . . C
H7A 0.2962 0.3999 1.0241 0.098 Uiso calc R 1 . . H
C8 0.4258(5) 0.5514(4) 1.03559(14) 0.0675(10) Uani d . 1 . . C
C9 0.4884(5) 0.6479(3) 1.01131(13) 0.0631(10) Uani d . 1 . . C
H9 0.5449 0.7060 1.0309 0.076 Uiso calc R 1 . . H
C10 0.4656(4) 0.6590(3) 0.95387(14) 0.0556(9) Uani d . 1 . . C
C11 0.5270(5) 0.7561(3) 0.92686(14) 0.0656(10) Uani d . 1 . . C
H11A 0.5796 0.8171 0.9455 0.079 Uiso calc R 1 . . H
C12 0.5096(4) 0.7619(3) 0.87195(13) 0.0607(9) Uani d . 1 . . C
H12A 0.5501 0.8278 0.8543 0.073 Uiso calc R 1 . . H
C13 0.5269(7) 0.6015(3) 1.12179(14) 0.1056(17) Uani d . 1 . . C
H13A 0.5206 0.5745 1.1579 0.158 Uiso calc R 1 . . H
H13B 0.4712 0.6764 1.1194 0.158 Uiso calc R 1 . . H
H13C 0.6526 0.6065 1.1110 0.158 Uiso calc R 1 . . H
C14 0.5815(5) 0.6977(3) 0.69304(10) 0.0534(9) Uani d . 1 . . C
H14A 0.5159 0.7708 0.6880 0.064 Uiso calc R 1 . . H
C15 0.7690(5) 0.7120(3) 0.66811(12) 0.0781(11) Uani d . 1 . . C
H15A 0.7557 0.7300 0.6310 0.117 Uiso calc R 1 . . H
H15B 0.8369 0.6414 0.6719 0.117 Uiso calc R 1 . . H
H15C 0.8331 0.7736 0.6856 0.117 Uiso calc R 1 . . H
C16 0.4717(5) 0.6043(3) 0.66478(12) 0.0874(13) Uani d . 1 . . C
H16A 0.4553 0.6254 0.6281 0.131 Uiso calc R 1 . . H
H16B 0.3544 0.5965 0.6816 0.131 Uiso calc R 1 . . H
H16C 0.5362 0.5322 0.6668 0.131 Uiso calc R 1 . . H
C17 0.8640(4) 0.4988(3) 0.85464(11) 0.0394(8) Uani d . 1 . . C
C18 0.8247(5) 0.3843(3) 0.86198(12) 0.0614(10) Uani d . 1 . . C
H18A 0.8102 0.3356 0.8328 0.074 Uiso calc R 1 . . H
C19 0.8067(5) 0.3418(3) 0.91305(13) 0.0677(11) Uani d . 1 . . C
H19A 0.7769 0.2643 0.9177 0.081 Uiso calc R 1 . . H
C20 0.8311(4) 0.4092(3) 0.95679(13) 0.0540(9) Uani d . 1 . . C
C21 0.8687(5) 0.5237(3) 0.94852(13) 0.0625(10) Uani d . 1 . . C
H21A 0.8838 0.5722 0.9777 0.075 Uiso calc R 1 . . H
C22 0.8848(4) 0.5685(3) 0.89785(12) 0.0552(9) Uani d . 1 . . C
H22A 0.9098 0.6467 0.8932 0.066 Uiso calc R 1 . . H
C23 0.8160(5) 0.3623(3) 1.01318(12) 0.0842(13) Uani d . 1 . . C
H23A 0.6947 0.3331 1.0190 0.126 Uiso calc R 1 . . H
H23B 0.8408 0.4231 1.0382 0.126 Uiso calc R 1 . . H
H23C 0.9030 0.3010 1.0180 0.126 Uiso calc R 1 . . H

loop_
_atom_site_aniso_label
_atom_site_aniso_U_11
_atom_site_aniso_U_22
_atom_site_aniso_U_33
_atom_site_aniso_U_12
_atom_site_aniso_U_13
_atom_site_aniso_U_23
S1 0.0406(4) 0.0590(5) 0.0423(5) 0.0019(5) -0.0014(4) 0.0046(5)
O1 0.0515(15) 0.0932(15) 0.0579(15) 0.0182(13) 0.0012(11) 0.0155(13)
O2 0.122(2) 0.0950(18) 0.0408(15) 0.0049(17) -0.0030(14) 0.0088(14)
O3 0.0618(15) 0.0799(14) 0.0479(13) 0.0201(14) 0.0084(11) 0.0000(13)
O4 0.0446(13) 0.0607(14) 0.0645(14) -0.0144(11) -0.0059(11) 0.0122(13)
N1 0.0459(16) 0.0485(14) 0.0493(15) -0.0073(14) -0.0116(12) 0.0092(13)
C1 0.043(2) 0.0506(19) 0.0394(17) 0.0005(17) -0.0011(17) 0.0047(16)
C2 0.043(2) 0.0560(19) 0.0387(19) 0.0025(16) -0.0056(17) 0.0106(16)
C3 0.033(2) 0.057(2) 0.052(2) 0.0027(16) 0.0004(16) 0.0104(19)
C4 0.045(2) 0.078(2) 0.052(2) -0.008(2) -0.0020(18) 0.006(2)
C5 0.0444(19) 0.056(2) 0.054(2) -0.003(2) 0.0041(19) 0.002(2)
C6 0.084(3) 0.079(3) 0.071(3) -0.008(2) -0.001(2) 0.004(3)
C7 0.097(3) 0.091(3) 0.055(3) 0.002(3) 0.001(2) 0.014(3)
C8 0.073(3) 0.086(3) 0.044(2) 0.019(2) 0.009(2) 0.006(2)
C9 0.068(3) 0.077(3) 0.044(2) 0.009(2) 0.0023(19) -0.002(2)
C10 0.046(2) 0.056(2) 0.065(2) 0.0109(18) 0.0086(19) 0.014(2)
C11 0.068(3) 0.057(2) 0.072(3) -0.001(2) -0.003(2) -0.004(2)
C12 0.061(2) 0.071(2) 0.050(2) 0.011(2) -0.0022(19) 0.014(2)
C13 0.176(5) 0.087(3) 0.054(2) 0.018(3) -0.028(3) -0.014(2)
C14 0.057(2) 0.068(2) 0.0348(17) 0.0081(19) -0.0011(17) 0.0113(16)
C15 0.085(3) 0.098(3) 0.051(2) 0.003(2) 0.022(2) 0.016(2)
C16 0.101(3) 0.112(3) 0.049(2) -0.004(3) -0.025(2) 0.003(2)
C17 0.0369(19) 0.0443(17) 0.0370(19) 0.0016(16) -0.0064(15) -0.0008(15)
C18 0.088(3) 0.064(2) 0.033(2) -0.013(2) -0.0095(18) -0.0055(18)
C19 0.104(3) 0.053(2) 0.047(2) -0.015(2) -0.006(2) 0.005(2)
C20 0.058(3) 0.067(2) 0.0376(19) 0.0110(18) -0.0045(17) 0.0065(19)
C21 0.085(3) 0.062(2) 0.040(2) 0.007(2) -0.012(2) -0.0088(18)
C22 0.068(2) 0.0515(19) 0.046(2) 0.004(2) -0.003(2) 0.0016(18)
C23 0.109(4) 0.090(3) 0.054(2) 0.012(3) -0.010(2) 0.017(2)

loop_
_atom_type_symbol
_atom_type_description
_atom_type_scat_dispersion_real
_atom_type_scat_dispersion_imag
_atom_type_scat_source
C C 0.0033 0.0016 'International Tables Vol C Tables 4.2.6.8 and 6.1.1.4'
H H 0.0000 0.0000 'International Tables Vol C Tables 4.2.6.8 and 6.1.1.4'
N N 0.0061 0.0033 'International Tables Vol C Tables 4.2.6.8 and 6.1.1.4'
O O 0.0106 0.0060 'International Tables Vol C Tables 4.2.6.8 and 6.1.1.4'
S S 0.1246 0.1234 'International Tables Vol C Tables 4.2.6.8 and 6.1.1.4'

loop_
_geom_angle_atom_site_label_1
_geom_angle_atom_site_label_2
_geom_angle_atom_site_label_3
_geom_angle
O3 S1 O4 119.88(13)
O3 S1 N1 107.74(13)
O4 S1 N1 107.49(12)
O3 S1 C17 106.60(13)
O4 S1 C17 107.49(14)
N1 S1 C17 107.02(13)
C2 O1 H1A 109.5
C8 O2 C13 117.6(3)
C1 N1 S1 125.38(19)
C1 N1 H1B 117.3
S1 N1 H1B 117.3
N1 C1 C2 109.6(2)
N1 C1 C14 110.7(2)
C2 C1 C14 113.2(2)
N1 C1 H1C 107.7
C2 C1 H1C 107.7
C14 C1 H1C 107.7
O1 C2 C3 110.2(2)
O1 C2 C1 106.9(2)
C3 C2 C1 112.7(2)
O1 C2 H2A 109.0
C3 C2 H2A 109.0
C1 C2 H2A 109.0
C4 C3 C12 117.9(3)
C4 C3 C2 121.2(3)
C12 C3 C2 120.9(3)
C3 C4 C5 121.4(3)
C3 C4 H4B 119.3
C5 C4 H4B 119.3
C6 C5 C10 119.2(3)
C6 C5 C4 121.7(3)
C10 C5 C4 119.1(3)
C7 C6 C5 120.6(4)
C7 C6 H6A 119.7
C5 C6 H6A 119.7
C6 C7 C8 121.6(4)
C6 C7 H7A 119.2
C8 C7 H7A 119.2
C9 C8 O2 127.3(4)
C9 C8 C7 120.7(3)
O2 C8 C7 112.0(4)
C8 C9 C10 118.7(3)
C8 C9 H9 120.6
C10 C9 H9 120.6
C11 C10 C5 119.6(3)
C11 C10 C9 121.2(3)
C5 C10 C9 119.1(3)
C10 C11 C12 119.7(3)
C10 C11 H11A 120.1
C12 C11 H11A 120.1
C11 C12 C3 122.1(3)
C11 C12 H12A 118.9
C3 C12 H12A 118.9
O2 C13 H13A 109.5
O2 C13 H13B 109.5
H13A C13 H13B 109.5
O2 C13 H13C 109.5
H13A C13 H13C 109.5
H13B C13 H13C 109.5
C15 C14 C16 111.2(3)
C15 C14 C1 110.7(3)
C16 C14 C1 113.1(3)
C15 C14 H14A 107.2
C16 C14 H14A 107.2
C1 C14 H14A 107.2
C14 C15 H15A 109.5
C14 C15 H15B 109.5
H15A C15 H15B 109.5
C14 C15 H15C 109.5
H15A C15 H15C 109.5
H15B C15 H15C 109.5
C14 C16 H16A 109.5
C14 C16 H16B 109.5
H16A C16 H16B 109.5
C14 C16 H16C 109.5
H16A C16 H16C 109.5
H16B C16 H16C 109.5
C22 C17 C18 119.3(3)
C22 C17 S1 120.7(2)
C18 C17 S1 119.9(2)
C17 C18 C19 119.3(3)
C17 C18 H18A 120.3
C19 C18 H18A 120.3
C20 C19 C18 122.3(3)
C20 C19 H19A 118.8
C18 C19 H19A 118.8
C19 C20 C21 117.3(3)
C19 C20 C23 122.6(3)
C21 C20 C23 120.1(3)
C20 C21 C22 121.4(3)
C20 C21 H21A 119.3
C22 C21 H21A 119.3
C17 C22 C21 120.2(3)
C17 C22 H22A 119.9
C21 C22 H22A 119.9
C20 C23 H23A 109.5
C20 C23 H23B 109.5
H23A C23 H23B 109.5
C20 C23 H23C 109.5
H23A C23 H23C 109.5
H23B C23 H23C 109.5

loop_
_geom_bond_atom_site_label_1
_geom_bond_atom_site_label_2
_geom_bond_site_symmetry_2
_geom_bond_distance
_geom_bond_publ_flag
S1 O3 . 1.430(2) ?
S1 O4 . 1.4365(19) ?
S1 N1 . 1.612(2) ?
S1 C17 . 1.764(3) ?
O1 C2 . 1.434(3) ?
O1 H1A . 0.8200 ?
O2 C8 . 1.373(4) ?
O2 C13 . 1.386(4) ?
N1 C1 . 1.472(3) ?
N1 H1B . 0.8600 ?
C1 C2 . 1.529(4) ?
C1 C14 . 1.536(4) ?
C1 H1C . 0.9800 ?
C2 C3 . 1.512(4) ?
C2 H2A . 0.9800 ?
C3 C4 . 1.352(4) ?
C3 C12 . 1.419(4) ?
C4 C5 . 1.441(4) ?
C4 H4B . 0.9300 ?
C5 C6 . 1.385(4) ?
C5 C10 . 1.403(4) ?
C6 C7 . 1.359(4) ?
C6 H6A . 0.9300 ?
C7 C8 . 1.388(5) ?
C7 H7A . 0.9300 ?
C8 C9 . 1.352(4) ?
C9 C10 . 1.458(4) ?
C9 H9 . 0.9300 ?
C10 C11 . 1.387(4) ?
C11 C12 . 1.387(4) ?
C11 H11A . 0.9300 ?
C12 H12A . 0.9300 ?
C13 H13A . 0.9600 ?
C13 H13B . 0.9600 ?
C13 H13C . 0.9600 ?
C14 C15 . 1.516(4) ?
C14 C16 . 1.521(4) ?
C14 H14A . 0.9800 ?
C15 H15A . 0.9600 ?
C15 H15B . 0.9600 ?
C15 H15C . 0.9600 ?
C16 H16A . 0.9600 ?
C16 H16B . 0.9600 ?
C16 H16C . 0.9600 ?
C17 C22 . 1.360(3) ?
C17 C18 . 1.369(3) ?
C18 C19 . 1.380(4) ?
C18 H18A . 0.9300 ?
C19 C20 . 1.359(4) ?
C19 H19A . 0.9300 ?
C20 C21 . 1.369(4) ?
C20 C23 . 1.521(4) ?
C21 C22 . 1.379(4) ?
C21 H21A . 0.9300 ?
C22 H22A . 0.9300 ?
C23 H23A . 0.9600 ?
C23 H23B . 0.9600 ?
C23 H23C . 0.9600 ?

loop_
_geom_hbond_atom_site_label_D
_geom_hbond_atom_site_label_H
_geom_hbond_atom_site_label_A
_geom_hbond_site_symmetry_A
_geom_hbond_distance_DH
_geom_hbond_distance_HA
_geom_hbond_distance_DA
_geom_hbond_angle_DHA
N1 H1B O1 3_646 0.86 2.61 3.343(3) 144
O1 H1A O4 1_455 0.82 2.30 3.033(3) 149

loop_
_geom_torsion_atom_site_label_1
_geom_torsion_atom_site_label_2
_geom_torsion_atom_site_label_3
_geom_torsion_atom_site_label_4
_geom_torsion
O3 S1 N1 C1 -135.8(2)
O4 S1 N1 C1 -5.4(3)
C17 S1 N1 C1 109.8(2)
S1 N1 C1 C2 -123.9(2)
S1 N1 C1 C14 110.6(3)
N1 C1 C2 O1 -177.8(2)
C14 C1 C2 O1 -53.7(3)
N1 C1 C2 C3 60.9(3)
C14 C1 C2 C3 -175.0(2)
O1 C2 C3 C4 127.1(3)
C1 C2 C3 C4 -113.5(3)
O1 C2 C3 C12 -50.4(4)
C1 C2 C3 C12 69.0(3)
C12 C3 C4 C5 -2.1(5)
C2 C3 C4 C5 -179.7(3)
C3 C4 C5 C6 180.0(3)
C3 C4 C5 C10 1.4(5)
C10 C5 C6 C7 -2.0(5)
C4 C5 C6 C7 179.4(3)
C5 C6 C7 C8 -0.6(6)
C13 O2 C8 C9 -3.8(5)
C13 O2 C8 C7 176.0(3)
C6 C7 C8 C9 1.7(6)
C6 C7 C8 O2 -178.2(3)
O2 C8 C9 C10 179.7(3)
C7 C8 C9 C10 -0.1(5)
C6 C5 C10 C11 -178.8(3)
C4 C5 C10 C11 -0.2(5)
C6 C5 C10 C9 3.5(5)
C4 C5 C10 C9 -177.9(3)
C8 C9 C10 C11 179.9(3)
C8 C9 C10 C5 -2.4(5)
C5 C10 C11 C12 -0.1(5)
C9 C10 C11 C12 177.5(3)
C10 C11 C12 C3 -0.6(5)
C4 C3 C12 C11 1.8(5)
C2 C3 C12 C11 179.4(3)
N1 C1 C14 C15 -65.0(3)
C2 C1 C14 C15 171.5(3)
N1 C1 C14 C16 60.6(4)
C2 C1 C14 C16 -62.9(4)
O3 S1 C17 C22 140.1(3)
O4 S1 C17 C22 10.4(3)
N1 S1 C17 C22 -104.8(3)
O3 S1 C17 C18 -38.5(3)
O4 S1 C17 C18 -168.2(3)
N1 S1 C17 C18 76.5(3)
C22 C17 C18 C19 0.0(5)
S1 C17 C18 C19 178.7(3)
C17 C18 C19 C20 -1.6(6)
C18 C19 C20 C21 2.2(5)
C18 C19 C20 C23 -178.5(3)
C19 C20 C21 C22 -1.2(5)
C23 C20 C21 C22 179.4(3)
C18 C17 C22 C21 0.9(5)
S1 C17 C22 C21 -177.8(3)
C20 C21 C22 C17 -0.3(5)

loop_
_cod_related_entry_id
_cod_related_entry_database
_cod_related_entry_code
1 ChemSpider 21174945
